data_7230702
loop_
_publ_author_name
'Li, Feng-rui'
'Lv, Jing-hua'
'Yu, Kai'
'Zhang, Mao-lin'
'Wang, Kun-peng'
'Meng, Fan-xue'
'Zhou, Bai-bin'

_publ_section_title
;
 Effective photocatalytic and bifunctional electrocatalytic materials
 based on Keggin arsenomolybdates and different transition metal capped
 assemblies
;
_journal_issue 25
_journal_name_full CrystEngComm
_journal_page_first 3522
_journal_paper_doi 10.1039/C8CE00550H
_journal_volume 20
_journal_year 2018
_chemical_formula_moiety 'C50 H84 As2 Cu4 Mo16 N20 O83 V8'
_chemical_formula_sum 'C50 H84 As2 Cu4 Mo16 N20 O83 V8'
_chemical_formula_weight 4639.93
_space_group_IT_number 2
_space_group_name_Hall '-P 1'
_space_group_name_H-M_alt 'P -1'
_symmetry_cell_setting triclinic
_symmetry_space_group_name_Hall '-P 1'
_symmetry_space_group_name_H-M 'P -1'
_atom_sites_solution_hydrogens geom
_atom_sites_solution_primary direct
_atom_sites_solution_secondary difmap
_audit_creation_method SHELXL-97
_audit_update_record
;
2018-05-09 deposited with the CCDC.
2018-05-21 downloaded from the CCDC.
;
_cell_angle_alpha 89.302(6)
_cell_angle_beta 79.585(6)
_cell_angle_gamma 75.901(5)
_cell_formula_units_Z 1
_cell_length_a 10.733(4)
_cell_length_b 13.361(4)
_cell_length_c 21.952(7)
_cell_measurement_reflns_used 10394
_cell_measurement_temperature 293(2)
_cell_measurement_theta_max 25.15
_cell_measurement_theta_min 0.94
_cell_volume 3001.2(17)
_computing_cell_refinement 'Bruker SMART'
_computing_data_collection 'Bruker SMART'
_computing_data_reduction 'Bruker SAINT'
_computing_molecular_graphics SHELXP-97
_computing_publication_material SHELXTL
_computing_structure_refinement 'SHELXL-97 (Sheldrick, 1997)'
_computing_structure_solution 'SHELXS-97 (Sheldrick, 1990)'
_diffrn_ambient_temperature 293(2)
_diffrn_measured_fraction_theta_full 0.968
_diffrn_measured_fraction_theta_max 0.968
_diffrn_measurement_device_type 'Bruker Smart APEX CCD area detector'
_diffrn_measurement_method 'phi and omega scans'
_diffrn_radiation_monochromator graphite
_diffrn_radiation_source 'fine-focus sealed tube'
_diffrn_radiation_type MoK\a
_diffrn_radiation_wavelength 0.71073
_diffrn_reflns_av_R_equivalents 0.0460
_diffrn_reflns_av_sigmaI/netI 0.0833
_diffrn_reflns_limit_h_max 12
_diffrn_reflns_limit_h_min -12
_diffrn_reflns_limit_k_max 15
_diffrn_reflns_limit_k_min -15
_diffrn_reflns_limit_l_max 26
_diffrn_reflns_limit_l_min -24
_diffrn_reflns_number 16278
_diffrn_reflns_theta_full 25.15
_diffrn_reflns_theta_max 25.15
_diffrn_reflns_theta_min 0.94
_exptl_absorpt_coefficient_mu 3.548
_exptl_absorpt_correction_T_max 0.5473
_exptl_absorpt_correction_T_min 0.4631
_exptl_absorpt_correction_type multi-scan
_exptl_absorpt_process_details SADABS
_exptl_crystal_colour blue
_exptl_crystal_density_diffrn 2.567
_exptl_crystal_density_method 'not measured'
_exptl_crystal_description block
_exptl_crystal_F_000 2226
_exptl_crystal_size_max 0.22
_exptl_crystal_size_mid 0.19
_exptl_crystal_size_min 0.17
_refine_diff_density_max 3.341
_refine_diff_density_min -1.972
_refine_diff_density_rms 0.251
_refine_ls_extinction_coef 0.00008(6)
_refine_ls_extinction_expression Fc^*^=kFc[1+0.001xFc^2^\l^3^/sin(2\q)]^-1/4^
_refine_ls_extinction_method SHELXL
_refine_ls_goodness_of_fit_ref 1.041
_refine_ls_hydrogen_treatment mixed
_refine_ls_matrix_type full
_refine_ls_number_parameters 830
_refine_ls_number_reflns 10394
_refine_ls_number_restraints 432
_refine_ls_restrained_S_all 1.024
_refine_ls_R_factor_all 0.1114
_refine_ls_R_factor_gt 0.0759
_refine_ls_shift/su_max 0.001
_refine_ls_shift/su_mean 0.000
_refine_ls_structure_factor_coef Fsqd
_refine_ls_weighting_details 'calc w=1/[\s^2^(Fo^2^)+(0.0940P)^2^+46.9276P] where P=(Fo^2^+2Fc^2^)/3'
_refine_ls_weighting_scheme calc
_refine_ls_wR_factor_gt 0.1891
_refine_ls_wR_factor_ref 0.2107
_reflns_number_gt 7095
_reflns_number_total 10394
_reflns_threshold_expression >2sigma(I)
_cod_data_source_file c8ce00550h2.cif
_cod_data_source_block 2
_cod_depositor_comments 'Adding full bibliography for 7230701--7230703.cif.'
_cod_original_cell_volume 3001.1(17)
_cod_database_code 7230702

loop_
_symmetry_equiv_pos_as_xyz
'x, y, z'
'-x, -y, -z'

loop_
_atom_site_label
_atom_site_type_symbol
_atom_site_fract_x
_atom_site_fract_y
_atom_site_fract_z
_atom_site_U_iso_or_equiv
_atom_site_adp_type
_atom_site_occupancy
_atom_site_symmetry_multiplicity
_atom_site_calc_flag
_atom_site_refinement_flags
O2W O 0.956(3) 0.886(2) 0.5405(15) 0.102(11) Uani 0.50 1 d PU
H2WA H 0.8905 0.9163 0.5675 0.122 Uiso 1 1 d R
H2WB H 1.0259 0.9061 0.5352 0.122 Uiso 1 1 d R
As1 As 0.53432(13) 0.23597(10) 0.25234(6) 0.0187(3) Uani 1 1 d .
Mo1 Mo 0.86670(11) 0.09491(9) 0.19659(6) 0.0248(3) Uani 1 1 d U
Mo2 Mo 0.37955(11) 0.40434(9) 0.14445(5) 0.0233(3) Uani 1 1 d .
Mo3 Mo 0.20116(12) 0.35655(9) 0.31528(6) 0.0273(3) Uani 1 1 d .
Mo4 Mo 0.75761(12) 0.39942(9) 0.23530(6) 0.0263(3) Uani 1 1 d .
Mo5 Mo 0.29672(12) 0.08461(10) 0.28288(6) 0.0298(3) Uani 1 1 d .
Mo6 Mo 0.47505(12) 0.13323(9) 0.11204(5) 0.0238(3) Uani 1 1 d .
Mo7 Mo 0.70554(13) 0.05196(10) 0.34827(6) 0.0308(3) Uani 1 1 d .
Mo8 Mo 0.59443(12) 0.35864(10) 0.38492(6) 0.0281(3) Uani 1 1 d .
Cu2 Cu 0.19672(14) 0.25173(11) 0.18792(7) 0.0195(4) Uani 1 1 d .
Cu1 Cu 0.87153(15) 0.21609(13) 0.31908(7) 0.0231(4) Uani 1 1 d .
V1 V 0.6910(2) 0.27777(17) 0.09673(10) 0.0227(5) Uani 1 1 d .
V4 V 0.4447(2) 0.51103(17) 0.28608(11) 0.0250(5) Uani 1 1 d .
V2 V 0.6392(2) -0.04008(18) 0.22036(11) 0.0291(6) Uani 1 1 d .
V3 V 0.3654(2) 0.19337(19) 0.40542(11) 0.0305(6) Uani 1 1 d .
O1 O 0.5177(9) 0.2559(7) 0.1776(4) 0.024(2) Uani 1 1 d .
O2 O 0.4176(9) 0.4764(7) 0.2031(4) 0.028(2) Uani 1 1 d .
O3 O 0.5739(9) 0.0338(7) 0.1504(4) 0.030(2) Uani 1 1 d .
O4 O 0.3370(9) 0.2729(7) 0.1148(4) 0.028(2) Uani 1 1 d .
O5 O 0.8710(9) 0.0736(7) 0.2909(5) 0.032(2) Uani 1 1 d .
O6 O 0.1622(9) 0.2254(7) 0.2781(5) 0.033(2) Uani 1 1 d .
O7 O 0.6023(9) 0.1826(7) 0.0644(4) 0.027(2) Uani 1 1 d .
O8 O 0.3949(9) 0.2230(7) 0.2971(4) 0.027(2) Uani 1 1 d .
O9 O 0.2083(10) 0.3023(8) 0.3896(4) 0.034(2) Uani 1 1 d .
O10 O 1.0306(9) 0.0615(8) 0.1703(5) 0.038(3) Uani 1 1 d .
O11 O 0.8018(8) 0.1651(7) 0.1353(4) 0.027(2) Uani 1 1 d .
O12 O 0.8477(9) 0.2392(7) 0.2400(4) 0.028(2) Uani 1 1 d .
O13 O 0.5728(9) 0.3390(7) 0.2798(4) 0.025(2) Uani 1 1 d .
O14 O 0.7659(9) 0.3702(8) 0.3255(4) 0.032(2) Uani 1 1 d .
O15 O 0.4630(10) 0.2964(7) 0.4082(5) 0.035(2) Uani 1 1 d .
O16 O 0.0454(10) 0.4314(8) 0.3266(4) 0.038(3) Uani 1 1 d .
O17 O 0.2700(11) 0.4929(8) 0.1117(5) 0.042(3) Uani 1 1 d .
O18 O 0.6501(8) 0.1257(7) 0.2547(4) 0.024(2) Uani 1 1 d .
O19 O 0.2822(10) 0.1000(7) 0.3659(5) 0.034(2) Uani 1 1 d .
O20 O 0.2990(9) 0.4466(7) 0.3157(4) 0.029(2) Uani 1 1 d .
O21 O 0.3283(9) 0.1375(7) 0.1919(4) 0.028(2) Uani 1 1 d .
O22 O 0.8182(9) -0.0236(7) 0.1878(5) 0.033(2) Uani 1 1 d .
O23 O 0.6427(11) 0.3803(8) 0.4510(5) 0.040(3) Uani 1 1 d .
O24 O 0.7256(9) 0.3663(7) 0.1611(4) 0.030(2) Uani 1 1 d .
O25 O 0.8956(10) 0.4426(8) 0.2163(5) 0.039(3) Uani 1 1 d .
O26 O 0.6299(9) 0.5153(7) 0.2526(5) 0.034(2) Uani 1 1 d .
O27 O 0.6596(10) -0.1594(7) 0.2016(5) 0.037(3) Uani 1 1 d .
O28 O 0.2477(8) 0.3583(7) 0.2172(4) 0.027(2) Uani 1 1 d .
O29 O 0.7864(10) 0.2981(8) 0.0372(5) 0.041(3) Uani 1 1 d .
O30 O 0.3727(11) 0.6310(8) 0.2946(5) 0.045(3) Uani 1 1 d .
O31 O 0.5059(10) 0.4867(7) 0.3661(4) 0.034(2) Uani 1 1 d .
O32 O 0.1946(12) 0.0088(9) 0.2768(6) 0.050(3) Uani 1 1 d .
O33 O 0.7149(10) 0.2060(7) 0.3620(5) 0.034(2) Uani 1 1 d .
O34 O 0.7032(11) -0.0571(7) 0.3018(5) 0.039(3) Uani 1 1 d .
O35 O 0.7801(12) -0.0046(8) 0.4074(5) 0.049(3) Uani 1 1 d .
O36 O 0.4578(9) 0.0039(7) 0.2637(5) 0.033(2) Uani 1 1 d .
O37 O 0.4167(10) 0.0716(8) 0.0610(4) 0.035(2) Uani 1 1 d .
O38 O 0.5381(10) 0.0971(8) 0.3825(5) 0.036(2) Uani 1 1 d .
O39 O 0.5272(9) 0.3856(7) 0.0886(4) 0.027(2) Uani 1 1 d .
O40 O 0.3216(12) 0.1696(9) 0.4764(5) 0.051(3) Uani 1 1 d .
N3 N 0.1505(14) 0.5202(12) 0.5147(7) 0.052(4) Uani 1 1 d U
C1 C 0.081(2) 0.6129(18) 0.5362(10) 0.068(3) Uani 1 1 d U
H1 H 0.0328 0.6288 0.5760 0.082 Uiso 1 1 calc R
N4 N 0.0933(16) 0.6779(16) 0.4922(9) 0.075(5) Uani 1 1 d .
C2 C 0.176(2) 0.7972(17) 0.2064(11) 0.076(3) Uani 1 1 d U
H2A H 0.2381 0.7816 0.2344 0.091 Uiso 1 1 calc R
H2B H 0.1276 0.8686 0.2146 0.091 Uiso 1 1 calc R
N6 N 0.0081(15) 0.6010(12) 0.2428(8) 0.061(4) Uani 1 1 d .
H6A H 0.0044 0.5393 0.2529 0.073 Uiso 1 1 calc R
N7 N 0.5339(15) 0.7221(10) 0.0915(7) 0.050(4) Uani 1 1 d .
C3 C 0.111(2) 0.6390(17) 0.2412(11) 0.075(3) Uani 1 1 d U
H3 H 0.1887 0.6043 0.2532 0.089 Uiso 1 1 calc R
N1 N 0.1435(13) 0.1340(10) 0.9872(6) 0.042(3) Uani 1 1 d U
C4 C 0.0614(16) -0.0175(13) 1.0127(8) 0.049(3) Uani 1 1 d U
H4A H 0.0416 0.0015 1.0565 0.059 Uiso 1 1 calc R
H4B H 0.0878 -0.0923 1.0091 0.059 Uiso 1 1 calc R
C5 C 0.1741(17) 0.0228(13) 0.9838(8) 0.048(3) Uani 1 1 d U
H5A H 0.2471 -0.0045 1.0047 0.058 Uiso 1 1 calc R
H5B H 0.2005 -0.0007 0.9408 0.058 Uiso 1 1 calc R
N5 N 0.0884(14) 0.7338(11) 0.2198(8) 0.054(4) Uani 1 1 d .
C6 C -0.042(2) 0.7558(17) 0.2120(11) 0.075(3) Uani 1 1 d U
H6 H -0.0877 0.8183 0.1988 0.090 Uiso 1 1 calc R
C7 C 0.463(2) 0.8309(17) 0.1039(11) 0.073(3) Uani 1 1 d U
H7A H 0.4802 0.8547 0.1424 0.088 Uiso 1 1 calc R
H7B H 0.4956 0.8722 0.0710 0.088 Uiso 1 1 calc R
C8 C 0.288(2) 0.3859(17) 0.5746(10) 0.072(3) Uani 1 1 d U
H8A H 0.3584 0.3632 0.5395 0.087 Uiso 1 1 calc R
H8B H 0.3065 0.4423 0.5959 0.087 Uiso 1 1 calc R
C9 C 0.284(2) 0.2981(18) 0.6180(10) 0.075(3) Uani 1 1 d U
H9A H 0.2098 0.3201 0.6515 0.091 Uiso 1 1 calc R
H9B H 0.2694 0.2410 0.5957 0.091 Uiso 1 1 calc R
C10 C 0.160(2) 0.4247(17) 0.5513(10) 0.072(3) Uani 1 1 d U
H10A H 0.1481 0.3703 0.5258 0.086 Uiso 1 1 calc R
H10B H 0.0891 0.4377 0.5867 0.086 Uiso 1 1 calc R
C11 C 0.174(2) 0.6196(18) 0.4405(10) 0.070(4) Uani 1 1 d U
H11 H 0.1980 0.6451 0.4016 0.084 Uiso 1 1 calc R
C12 C 0.209(2) 0.5278(18) 0.4555(10) 0.068(3) Uani 1 1 d U
H12 H 0.2648 0.4740 0.4302 0.082 Uiso 1 1 calc R
C13 C -0.092(2) 0.6739(16) 0.2262(11) 0.074(4) Uani 1 1 d U
H13 H -0.1759 0.6681 0.2249 0.089 Uiso 1 1 calc R
C14 C 0.402(2) 0.2607(18) 0.6449(10) 0.076(3) Uani 1 1 d U
H14A H 0.4238 0.3190 0.6624 0.092 Uiso 1 1 calc R
H14B H 0.3836 0.2152 0.6783 0.092 Uiso 1 1 calc R
N9 N 0.5137(15) 0.2054(12) 0.5999(7) 0.050(4) Uani 1 1 d U
C16 C 0.1030(16) 0.1951(12) 1.0376(8) 0.044(3) Uani 1 1 d U
H16 H 0.0900 0.1717 1.0778 0.053 Uiso 1 1 calc R
C17 C 0.1451(18) 0.1985(14) 0.9370(9) 0.052(3) Uani 1 1 d U
H17 H 0.1672 0.1796 0.8951 0.062 Uiso 1 1 calc R
C18 C 0.0835(15) 0.2933(12) 1.0236(8) 0.039(3) Uani 1 1 d U
H18 H 0.0579 0.3497 1.0513 0.046 Uiso 1 1 calc R
N2 N 0.107(2) 0.2962(19) 0.9634(11) 0.107(7) Uani 1 1 d U
H2 H 0.0992 0.3520 0.9429 0.129 Uiso 1 1 calc R
O1W O 1.0185(12) 0.4712(9) 0.0950(5) 0.052(3) Uani 1 1 d U
H1WA H 0.9709 0.4783 0.1309 0.063 Uiso 1 1 d R
H1WB H 1.0864 0.4905 0.0967 0.063 Uiso 1 1 d R
N8 N 0.6338(14) 0.5638(10) 0.1084(6) 0.042(3) Uani 1 1 d U
C19 C 0.627(2) 0.5711(16) 0.0446(10) 0.066(4) Uani 1 1 d U
H19 H 0.6599 0.5193 0.0139 0.079 Uiso 1 1 calc R
C20 C 0.577(2) 0.6568(17) 0.1349(11) 0.072(3) Uani 1 1 d U
H20 H 0.5694 0.6740 0.1766 0.087 Uiso 1 1 calc R
C21 C 0.563(2) 0.6698(18) 0.0382(11) 0.074(3) Uani 1 1 d U
H21 H 0.5423 0.6973 0.0012 0.088 Uiso 1 1 calc R
N10 N 0.641(2) 0.0849(16) 0.5376(9) 0.085(6) Uani 1 1 d U
H10 H 0.6766 0.0253 0.5197 0.102 Uiso 1 1 calc R
C23 C 0.673(3) 0.1723(19) 0.5221(11) 0.083(4) Uani 1 1 d U
H23 H 0.7441 0.1792 0.4927 0.100 Uiso 1 1 calc R
C24 C 0.538(2) 0.108(2) 0.5884(11) 0.083(4) Uani 1 1 d U
H24 H 0.4959 0.0613 0.6097 0.100 Uiso 1 1 calc R
C25 C 0.585(2) 0.250(2) 0.5561(11) 0.081(3) Uani 1 1 d U
H25 H 0.5755 0.3200 0.5503 0.097 Uiso 1 1 calc R
C26 C 0.247(2) 0.7869(18) 0.1439(11) 0.080(3) Uani 1 1 d U
H26A H 0.3043 0.7179 0.1414 0.096 Uiso 1 1 calc R
H26B H 0.1824 0.7834 0.1191 0.096 Uiso 1 1 calc R
C27 C 0.326(2) 0.8462(19) 0.1081(11) 0.083(3) Uani 1 1 d U
H27A H 0.3120 0.8415 0.0659 0.099 Uiso 1 1 calc R
H27B H 0.2877 0.9175 0.1222 0.099 Uiso 1 1 calc R

loop_
_atom_site_aniso_label
_atom_site_aniso_U_11
_atom_site_aniso_U_22
_atom_site_aniso_U_33
_atom_site_aniso_U_23
_atom_site_aniso_U_13
_atom_site_aniso_U_12
O2W 0.092(14) 0.096(14) 0.112(14) 0.006(9) 0.002(9) -0.027(9)
As1 0.0178(7) 0.0158(6) 0.0215(7) -0.0003(5) -0.0022(5) -0.0034(5)
Mo1 0.0206(6) 0.0217(6) 0.0293(7) -0.0010(5) -0.0033(5) -0.0008(5)
Mo2 0.0220(6) 0.0201(6) 0.0271(6) 0.0017(5) -0.0052(5) -0.0032(5)
Mo3 0.0220(6) 0.0257(6) 0.0311(7) -0.0034(5) 0.0012(5) -0.0044(5)
Mo4 0.0248(7) 0.0254(6) 0.0321(7) 0.0027(5) -0.0065(5) -0.0114(5)
Mo5 0.0283(7) 0.0256(7) 0.0364(7) 0.0019(5) -0.0004(5) -0.0121(5)
Mo6 0.0251(6) 0.0197(6) 0.0256(6) -0.0028(5) -0.0033(5) -0.0045(5)
Mo7 0.0373(8) 0.0242(7) 0.0298(7) 0.0040(5) -0.0072(6) -0.0045(5)
Mo8 0.0299(7) 0.0286(7) 0.0258(7) -0.0033(5) -0.0053(5) -0.0066(5)
Cu2 0.0136(8) 0.0170(8) 0.0288(9) -0.0037(6) -0.0058(6) -0.0038(6)
Cu1 0.0161(8) 0.0311(9) 0.0231(9) 0.0032(7) -0.0064(6) -0.0058(7)
V1 0.0227(12) 0.0211(12) 0.0237(12) 0.0012(9) -0.0019(9) -0.0062(9)
V4 0.0245(13) 0.0189(12) 0.0304(13) -0.0026(10) -0.0039(10) -0.0036(9)
V2 0.0351(14) 0.0174(12) 0.0327(14) -0.0007(10) -0.0032(11) -0.0045(10)
V3 0.0332(14) 0.0286(13) 0.0276(13) 0.0028(10) 0.0004(11) -0.0082(11)
O1 0.024(5) 0.022(5) 0.026(5) -0.006(4) -0.005(4) -0.003(4)
O2 0.023(5) 0.027(5) 0.036(6) 0.002(4) -0.007(4) -0.010(4)
O3 0.027(5) 0.026(5) 0.032(5) -0.001(4) -0.003(4) 0.000(4)
O4 0.029(5) 0.023(5) 0.032(5) 0.000(4) -0.003(4) -0.005(4)
O5 0.023(5) 0.030(5) 0.038(6) 0.003(4) 0.000(4) -0.001(4)
O6 0.026(5) 0.028(5) 0.039(6) -0.002(4) 0.009(4) -0.005(4)
O7 0.024(5) 0.023(5) 0.033(5) -0.003(4) -0.003(4) -0.002(4)
O8 0.021(5) 0.031(5) 0.027(5) 0.000(4) 0.001(4) -0.008(4)
O9 0.030(6) 0.035(6) 0.031(6) 0.003(5) 0.003(4) -0.002(4)
O10 0.023(5) 0.036(6) 0.050(7) -0.002(5) 0.003(5) -0.003(4)
O11 0.016(5) 0.021(5) 0.041(6) 0.003(4) -0.006(4) -0.002(4)
O12 0.025(5) 0.030(5) 0.030(5) 0.002(4) -0.005(4) -0.012(4)
O13 0.027(5) 0.021(5) 0.030(5) 0.000(4) -0.009(4) -0.009(4)
O14 0.025(5) 0.039(6) 0.034(6) 0.001(5) -0.009(4) -0.011(4)
O15 0.032(6) 0.025(5) 0.040(6) 0.000(4) 0.000(5) 0.002(4)
O16 0.040(6) 0.040(6) 0.027(5) -0.003(5) 0.000(5) 0.004(5)
O17 0.044(7) 0.032(6) 0.043(7) 0.013(5) -0.004(5) -0.002(5)
O18 0.018(5) 0.018(5) 0.034(5) -0.003(4) -0.010(4) 0.001(4)
O19 0.031(6) 0.027(5) 0.043(6) 0.001(5) -0.001(5) -0.009(4)
O20 0.023(5) 0.032(5) 0.026(5) -0.002(4) 0.005(4) 0.000(4)
O21 0.026(5) 0.025(5) 0.030(5) 0.004(4) -0.003(4) -0.006(4)
O22 0.029(6) 0.025(5) 0.039(6) -0.006(4) -0.009(4) 0.005(4)
O23 0.047(7) 0.044(7) 0.034(6) 0.004(5) -0.015(5) -0.012(5)
O24 0.033(6) 0.028(5) 0.031(5) 0.002(4) -0.008(4) -0.008(4)
O25 0.031(6) 0.039(6) 0.051(7) -0.005(5) -0.010(5) -0.018(5)
O26 0.030(6) 0.028(5) 0.041(6) 0.001(5) 0.002(5) -0.009(4)
O27 0.045(7) 0.022(5) 0.043(6) -0.006(5) -0.009(5) -0.003(5)
O28 0.019(5) 0.032(5) 0.032(5) -0.003(4) -0.004(4) -0.009(4)
O29 0.034(6) 0.038(6) 0.047(7) 0.004(5) 0.001(5) -0.006(5)
O30 0.048(7) 0.025(6) 0.056(7) -0.003(5) -0.006(6) 0.001(5)
O31 0.040(6) 0.028(5) 0.033(6) -0.005(4) -0.005(5) -0.006(5)
O32 0.053(8) 0.040(7) 0.059(8) -0.004(6) -0.003(6) -0.023(6)
O33 0.039(6) 0.028(5) 0.034(6) 0.004(4) -0.005(5) -0.005(5)
O34 0.053(7) 0.024(5) 0.032(6) 0.002(4) 0.002(5) -0.002(5)
O35 0.064(8) 0.040(7) 0.034(6) 0.005(5) -0.008(6) 0.001(6)
O36 0.026(5) 0.032(6) 0.041(6) 0.011(5) -0.007(4) -0.005(4)
O37 0.044(6) 0.032(6) 0.032(6) -0.005(5) -0.014(5) -0.012(5)
O38 0.035(6) 0.035(6) 0.034(6) 0.007(5) -0.005(5) -0.001(5)
O39 0.024(5) 0.024(5) 0.032(5) 0.002(4) -0.003(4) -0.003(4)
O40 0.069(9) 0.053(7) 0.034(6) 0.003(5) 0.001(6) -0.026(6)
N3 0.043(7) 0.065(8) 0.052(7) -0.012(6) -0.004(6) -0.024(6)
C1 0.067(6) 0.076(6) 0.063(6) -0.011(6) 0.000(6) -0.028(6)
N4 0.043(10) 0.100(15) 0.091(14) 0.008(12) -0.013(9) -0.032(10)
C2 0.074(5) 0.063(5) 0.095(5) 0.010(5) -0.022(5) -0.018(5)
N6 0.055(10) 0.041(9) 0.088(13) 0.003(8) -0.018(9) -0.011(8)
N7 0.063(10) 0.029(7) 0.067(10) 0.011(7) -0.030(8) -0.016(7)
C3 0.069(6) 0.060(6) 0.098(6) 0.011(6) -0.024(6) -0.016(6)
N1 0.042(4) 0.042(4) 0.043(4) 0.000(2) -0.008(2) -0.011(2)
C4 0.050(6) 0.040(6) 0.052(6) -0.010(5) -0.002(5) -0.005(5)
C5 0.047(6) 0.040(6) 0.053(6) -0.009(5) -0.002(5) -0.006(5)
N5 0.046(9) 0.034(8) 0.084(12) -0.004(8) -0.026(8) -0.004(7)
C6 0.072(6) 0.060(6) 0.098(6) 0.013(6) -0.025(6) -0.016(5)
C7 0.075(5) 0.066(5) 0.083(5) 0.004(4) -0.021(4) -0.019(4)
C8 0.075(5) 0.076(5) 0.070(5) -0.006(5) -0.005(5) -0.031(5)
C9 0.077(5) 0.077(5) 0.075(5) -0.003(5) -0.008(5) -0.028(5)
C10 0.072(6) 0.076(6) 0.069(6) -0.008(5) 0.002(5) -0.030(5)
C11 0.070(7) 0.081(7) 0.061(7) -0.012(7) -0.003(6) -0.029(7)
C12 0.070(6) 0.077(6) 0.062(6) -0.011(6) -0.003(6) -0.034(6)
C13 0.069(7) 0.059(6) 0.099(7) 0.013(6) -0.026(6) -0.015(6)
C14 0.079(5) 0.077(5) 0.076(5) 0.000(5) -0.009(5) -0.028(5)
N9 0.051(4) 0.050(4) 0.050(4) 0.001(2) -0.009(2) -0.014(2)
C16 0.044(6) 0.037(5) 0.048(6) -0.012(5) 0.000(5) -0.009(5)
C17 0.053(6) 0.045(6) 0.052(6) -0.010(5) 0.004(5) -0.008(5)
C18 0.038(6) 0.033(6) 0.045(6) -0.012(5) -0.004(5) -0.012(5)
N2 0.107(8) 0.107(8) 0.108(8) 0.004(2) -0.020(2) -0.027(3)
O1W 0.049(6) 0.055(6) 0.055(6) -0.006(5) -0.008(5) -0.018(5)
N8 0.053(7) 0.037(6) 0.044(6) 0.005(5) -0.020(5) -0.018(5)
C19 0.074(6) 0.060(6) 0.067(6) 0.001(5) -0.017(5) -0.020(5)
C20 0.073(3) 0.071(3) 0.073(3) 0.0026(19) -0.0141(19) -0.0179(19)
C21 0.074(3) 0.073(3) 0.074(3) 0.0028(19) -0.0147(19) -0.0184(19)
N10 0.085(6) 0.084(6) 0.085(6) 0.003(2) -0.015(2) -0.021(2)
C23 0.083(4) 0.083(4) 0.083(4) 0.0028(19) -0.014(2) -0.021(2)
C24 0.083(4) 0.083(4) 0.083(4) 0.0026(19) -0.0138(19) -0.0211(19)
C25 0.081(4) 0.081(4) 0.080(4) 0.0023(19) -0.0135(19) -0.0209(19)
C26 0.077(5) 0.069(5) 0.093(5) 0.009(4) -0.013(4) -0.016(4)
C27 0.083(3) 0.081(3) 0.085(4) 0.0033(19) -0.0145(19) -0.0199(19)

loop_
_atom_type_symbol
_atom_type_description
_atom_type_scat_dispersion_real
_atom_type_scat_dispersion_imag
_atom_type_scat_source
C C 0.0033 0.0016 'International Tables Vol C Tables 4.2.6.8 and 6.1.1.4'
H H 0.0000 0.0000 'International Tables Vol C Tables 4.2.6.8 and 6.1.1.4'
N N 0.0061 0.0033 'International Tables Vol C Tables 4.2.6.8 and 6.1.1.4'
O O 0.0106 0.0060 'International Tables Vol C Tables 4.2.6.8 and 6.1.1.4'
Cu Cu 0.3201 1.2651 'International Tables Vol C Tables 4.2.6.8 and 6.1.1.4'
As As 0.0499 2.0058 'International Tables Vol C Tables 4.2.6.8 and 6.1.1.4'
Mo Mo -1.6832 0.6857 'International Tables Vol C Tables 4.2.6.8 and 6.1.1.4'
Na Na 0.0362 0.0249 'International Tables Vol C Tables 4.2.6.8 and 6.1.1.4'
V V 0.3005 0.5294 'International Tables Vol C Tables 4.2.6.8 and 6.1.1.4'

loop_
_geom_angle_atom_site_label_1
_geom_angle_atom_site_label_2
_geom_angle_atom_site_label_3
_geom_angle
_geom_angle_site_symmetry_1
_geom_angle_site_symmetry_3
H2WA O2W H2WB 120.0 . .
O13 As1 O8 107.8(5) . .
O13 As1 O18 112.5(4) . .
O8 As1 O18 108.1(5) . .
O13 As1 O1 108.4(4) . .
O8 As1 O1 111.9(4) . .
O18 As1 O1 108.3(4) . .
O10 Mo1 O11 104.3(5) . .
O10 Mo1 O22 103.5(5) . .
O11 Mo1 O22 99.6(4) . .
O10 Mo1 O5 97.6(5) . .
O11 Mo1 O5 151.4(4) . .
O22 Mo1 O5 92.9(4) . .
O10 Mo1 O12 99.9(4) . .
O11 Mo1 O12 86.9(4) . .
O22 Mo1 O12 153.2(4) . .
O5 Mo1 O12 71.2(4) . .
O10 Mo1 O18 167.0(4) . .
O11 Mo1 O18 88.6(4) . .
O22 Mo1 O18 75.3(4) . .
O5 Mo1 O18 69.7(3) . .
O12 Mo1 O18 79.0(3) . .
O17 Mo2 O2 104.1(5) . .
O17 Mo2 O39 103.5(5) . .
O2 Mo2 O39 100.2(4) . .
O17 Mo2 O4 98.2(5) . .
O2 Mo2 O4 150.5(4) . .
O39 Mo2 O4 93.0(4) . .
O17 Mo2 O28 99.1(4) . .
O2 Mo2 O28 85.6(4) . .
O39 Mo2 O28 154.4(4) . .
O4 Mo2 O28 71.8(4) . .
O17 Mo2 O1 167.8(4) . .
O2 Mo2 O1 87.8(4) . .
O39 Mo2 O1 76.2(4) . .
O4 Mo2 O1 69.8(3) . .
O28 Mo2 O1 79.2(3) . .
O16 Mo3 O20 104.1(5) . .
O16 Mo3 O9 101.5(5) . .
O20 Mo3 O9 101.0(5) . .
O16 Mo3 O6 96.9(5) . .
O20 Mo3 O6 151.6(4) . .
O9 Mo3 O6 93.3(4) . .
O16 Mo3 O28 99.4(4) . .
O20 Mo3 O28 86.3(4) . .
O9 Mo3 O28 155.4(4) . .
O6 Mo3 O28 71.4(4) . .
O16 Mo3 O8 167.4(4) . .
O20 Mo3 O8 88.5(4) . .
O9 Mo3 O8 76.6(4) . .
O6 Mo3 O8 70.9(3) . .
O28 Mo3 O8 80.2(3) . .
O25 Mo4 O26 103.9(5) . .
O25 Mo4 O24 103.5(5) . .
O26 Mo4 O24 98.3(4) . .
O25 Mo4 O14 98.4(5) . .
O26 Mo4 O14 94.1(4) . .
O24 Mo4 O14 151.3(4) . .
O25 Mo4 O12 98.2(4) . .
O26 Mo4 O12 155.8(4) . .
O24 Mo4 O12 85.9(4) . .
O14 Mo4 O12 72.8(4) . .
O25 Mo4 O13 169.9(4) . .
O26 Mo4 O13 76.4(4) . .
O24 Mo4 O13 86.4(4) . .
O14 Mo4 O13 71.5(3) . .
O12 Mo4 O13 80.1(3) . .
O32 Mo5 O36 106.2(5) . .
O32 Mo5 O19 102.8(5) . .
O36 Mo5 O19 100.2(4) . .
O32 Mo5 O6 96.5(5) . .
O36 Mo5 O6 150.7(4) . .
O19 Mo5 O6 92.3(4) . .
O32 Mo5 O21 101.1(5) . .
O36 Mo5 O21 86.3(4) . .
O19 Mo5 O21 152.3(4) . .
O6 Mo5 O21 71.1(4) . .
O32 Mo5 O8 166.5(5) . .
O36 Mo5 O8 87.3(4) . .
O19 Mo5 O8 74.7(4) . .
O6 Mo5 O8 70.6(4) . .
O21 Mo5 O8 78.9(3) . .
O37 Mo6 O3 105.8(5) . .
O37 Mo6 O7 104.3(5) . .
O3 Mo6 O7 99.7(4) . .
O37 Mo6 O4 96.5(4) . .
O3 Mo6 O4 150.5(4) . .
O7 Mo6 O4 93.1(4) . .
O37 Mo6 O21 99.8(4) . .
O3 Mo6 O21 85.1(4) . .
O7 Mo6 O21 152.9(4) . .
O4 Mo6 O21 72.0(4) . .
O37 Mo6 O1 165.7(4) . .
O3 Mo6 O1 88.2(4) . .
O7 Mo6 O1 75.5(4) . .
O4 Mo6 O1 69.3(3) . .
O21 Mo6 O1 78.0(3) . .
O35 Mo7 O38 104.8(5) . .
O35 Mo7 O34 102.9(5) . .
O38 Mo7 O34 102.0(5) . .
O35 Mo7 O5 97.3(5) . .
O38 Mo7 O5 150.4(4) . .
O34 Mo7 O5 91.8(4) . .
O35 Mo7 O33 99.6(5) . .
O38 Mo7 O33 84.8(4) . .
O34 Mo7 O33 153.9(4) . .
O5 Mo7 O33 72.2(4) . .
O35 Mo7 O18 167.4(5) . .
O38 Mo7 O18 87.6(4) . .
O34 Mo7 O18 76.1(4) . .
O5 Mo7 O18 70.3(3) . .
O33 Mo7 O18 79.0(3) . .
O23 Mo8 O15 104.7(5) . .
O23 Mo8 O31 103.4(5) . .
O15 Mo8 O31 101.5(4) . .
O23 Mo8 O14 96.3(5) . .
O15 Mo8 O14 151.2(4) . .
O31 Mo8 O14 92.3(4) . .
O23 Mo8 O33 99.0(5) . .
O15 Mo8 O33 85.6(4) . .
O31 Mo8 O33 153.8(4) . .
O14 Mo8 O33 71.6(4) . .
O23 Mo8 O13 166.2(4) . .
O15 Mo8 O13 88.8(4) . .
O31 Mo8 O13 76.0(4) . .
O14 Mo8 O13 70.1(3) . .
O33 Mo8 O13 79.0(3) . .
O28 Cu2 O21 105.8(4) . .
O28 Cu2 O6 80.7(4) . .
O21 Cu2 O6 79.4(4) . .
O28 Cu2 O4 78.5(4) . .
O21 Cu2 O4 78.7(4) . .
O6 Cu2 O4 144.3(4) . .
O33 Cu1 O12 105.5(4) . .
O33 Cu1 O5 80.0(4) . .
O12 Cu1 O5 79.3(4) . .
O33 Cu1 O14 78.7(4) . .
O12 Cu1 O14 78.2(4) . .
O5 Cu1 O14 143.5(4) . .
O29 V1 O11 103.0(5) . .
O29 V1 O7 102.3(5) . .
O11 V1 O7 92.0(4) . .
O29 V1 O24 102.3(5) . .
O11 V1 O24 84.0(4) . .
O7 V1 O24 155.4(4) . .
O29 V1 O39 100.4(5) . .
O11 V1 O39 156.6(4) . .
O7 V1 O39 83.9(4) . .
O24 V1 O39 90.2(4) . .
O29 V1 O1 170.5(5) . .
O11 V1 O1 85.2(3) . .
O7 V1 O1 72.3(3) . .
O24 V1 O1 83.1(4) . .
O39 V1 O1 71.5(3) . .
O30 V4 O20 101.6(5) . .
O30 V4 O2 102.3(5) . .
O20 V4 O2 84.1(4) . .
O30 V4 O31 100.4(5) . .
O20 V4 O31 90.9(4) . .
O2 V4 O31 157.2(4) . .
O30 V4 O26 101.9(5) . .
O20 V4 O26 156.5(4) . .
O2 V4 O26 91.5(4) . .
O31 V4 O26 84.3(4) . .
O30 V4 O13 172.4(5) . .
O20 V4 O13 83.7(4) . .
O2 V4 O13 83.5(4) . .
O31 V4 O13 73.9(4) . .
O26 V4 O13 72.9(4) . .
O27 V2 O36 104.9(5) . .
O27 V2 O3 103.9(5) . .
O36 V2 O3 85.0(4) . .
O27 V2 O22 99.5(5) . .
O36 V2 O22 155.5(4) . .
O3 V2 O22 90.9(4) . .
O27 V2 O34 99.2(5) . .
O36 V2 O34 90.9(4) . .
O3 V2 O34 156.9(4) . .
O22 V2 O34 83.4(4) . .
O27 V2 O18 168.5(4) . .
O36 V2 O18 83.3(4) . .
O3 V2 O18 84.6(4) . .
O22 V2 O18 72.2(3) . .
O34 V2 O18 72.3(4) . .
O40 V3 O15 104.3(5) . .
O40 V3 O38 102.9(6) . .
O15 V3 O38 84.7(4) . .
O40 V3 O19 99.4(5) . .
O15 V3 O19 156.3(4) . .
O38 V3 O19 91.3(4) . .
O40 V3 O9 101.9(5) . .
O15 V3 O9 91.0(4) . .
O38 V3 O9 155.2(4) . .
O19 V3 O9 82.9(4) . .
O40 V3 O8 169.8(5) . .
O15 V3 O8 84.4(4) . .
O38 V3 O8 83.1(4) . .
O19 V3 O8 71.9(4) . .
O9 V3 O8 72.1(4) . .
As1 O1 Mo2 123.8(4) . .
As1 O1 Mo6 124.2(5) . .
Mo2 O1 Mo6 97.4(3) . .
As1 O1 V1 123.8(5) . .
Mo2 O1 V1 89.1(3) . .
Mo6 O1 V1 88.5(3) . .
Mo2 O2 V4 158.0(6) . .
Mo6 O3 V2 157.1(5) . .
Mo2 O4 Cu2 101.2(4) . .
Mo2 O4 Mo6 118.8(5) . .
Cu2 O4 Mo6 100.9(4) . .
Cu1 O5 Mo7 100.8(4) . .
Cu1 O5 Mo1 101.1(4) . .
Mo7 O5 Mo1 118.5(5) . .
Cu2 O6 Mo5 101.7(4) . .
Cu2 O6 Mo3 100.8(4) . .
Mo5 O6 Mo3 116.8(5) . .
Mo6 O7 V1 123.2(5) . .
As1 O8 Mo3 123.2(5) . .
As1 O8 V3 125.5(5) . .
Mo3 O8 V3 89.0(3) . .
As1 O8 Mo5 123.0(5) . .
Mo3 O8 Mo5 97.4(3) . .
V3 O8 Mo5 89.2(3) . .
Mo3 O9 V3 121.7(5) . .
Mo1 O11 V1 156.9(6) . .
Cu1 O12 Mo1 107.7(4) . .
Cu1 O12 Mo4 107.2(4) . .
Mo1 O12 Mo4 141.6(5) . .
As1 O13 V4 125.9(5) . .
As1 O13 Mo4 124.0(5) . .
V4 O13 Mo4 89.0(3) . .
As1 O13 Mo8 123.2(5) . .
V4 O13 Mo8 88.5(3) . .
Mo4 O13 Mo8 96.1(3) . .
Mo4 O14 Cu1 101.3(4) . .
Mo4 O14 Mo8 118.2(4) . .
Cu1 O14 Mo8 100.4(4) . .
Mo8 O15 V3 156.5(6) . .
As1 O18 Mo7 123.5(5) . .
As1 O18 Mo1 123.7(5) . .
Mo7 O18 Mo1 97.3(3) . .
As1 O18 V2 124.7(4) . .
Mo7 O18 V2 89.0(3) . .
Mo1 O18 V2 88.9(3) . .
Mo5 O19 V3 123.6(5) . .
Mo3 O20 V4 156.6(5) . .
Cu2 O21 Mo5 107.0(4) . .
Cu2 O21 Mo6 107.5(4) . .
Mo5 O21 Mo6 142.9(5) . .
Mo1 O22 V2 123.2(5) . .
Mo4 O24 V1 157.2(6) . .
Mo4 O26 V4 121.5(5) . .
Cu2 O28 Mo3 106.6(4) . .
Cu2 O28 Mo2 107.9(4) . .
Mo3 O28 Mo2 141.6(5) . .
Mo8 O31 V4 121.1(5) . .
Cu1 O33 Mo7 106.2(5) . .
Cu1 O33 Mo8 108.5(5) . .
Mo7 O33 Mo8 142.3(5) . .
Mo7 O34 V2 121.9(5) . .
Mo5 O36 V2 157.2(6) . .
Mo7 O38 V3 158.7(6) . .
Mo2 O39 V1 122.7(5) . .
C1 N3 C12 108.7(19) . .
C1 N3 C10 124.2(17) . .
C12 N3 C10 127.0(18) . .
N4 C1 N3 108(2) . .
N4 C1 H1 125.9 . .
N3 C1 H1 125.9 . .
C1 N4 C11 106(2) . .
N5 C2 C26 115(2) . .
N5 C2 H2A 108.5 . .
C26 C2 H2A 108.5 . .
N5 C2 H2B 108.5 . .
C26 C2 H2B 108.5 . .
H2A C2 H2B 107.5 . .
C3 N6 C13 110.1(18) . .
C3 N6 H6A 125.0 . .
C13 N6 H6A 125.0 . .
C21 N7 C20 107.8(17) . .
C21 N7 C7 127.5(18) . .
C20 N7 C7 124.7(18) . .
N6 C3 N5 110.2(19) . .
N6 C3 H3 124.9 . .
N5 C3 H3 124.9 . .
C16 N1 C17 106.4(14) . .
C16 N1 C5 127.6(15) . .
C17 N1 C5 125.9(14) . .
C5 C4 C4 117(2) . 2_557
C5 C4 H4A 108.0 . .
C4 C4 H4A 108.0 2_557 .
C5 C4 H4B 108.0 . .
C4 C4 H4B 108.0 2_557 .
H4A C4 H4B 107.3 . .
N1 C5 C4 111.8(14) . .
N1 C5 H5A 109.3 . .
C4 C5 H5A 109.3 . .
N1 C5 H5B 109.3 . .
C4 C5 H5B 109.3 . .
H5A C5 H5B 107.9 . .
C3 N5 C6 104.7(18) . .
C3 N5 C2 127.9(18) . .
C6 N5 C2 127.4(17) . .
C13 C6 N5 110(2) . .
C13 C6 H6 124.9 . .
N5 C6 H6 124.9 . .
C27 C7 N7 112.5(19) . .
C27 C7 H7A 109.1 . .
N7 C7 H7A 109.1 . .
C27 C7 H7B 109.1 . .
N7 C7 H7B 109.1 . .
H7A C7 H7B 107.8 . .
C9 C8 C10 112.2(19) . .
C9 C8 H8A 109.2 . .
C10 C8 H8A 109.2 . .
C9 C8 H8B 109.2 . .
C10 C8 H8B 109.2 . .
H8A C8 H8B 107.9 . .
C14 C9 C8 115(2) . .
C14 C9 H9A 108.5 . .
C8 C9 H9A 108.5 . .
C14 C9 H9B 108.5 . .
C8 C9 H9B 108.5 . .
H9A C9 H9B 107.5 . .
N3 C10 C8 115.3(17) . .
N3 C10 H10A 108.4 . .
C8 C10 H10A 108.4 . .
N3 C10 H10B 108.4 . .
C8 C10 H10B 108.4 . .
H10A C10 H10B 107.5 . .
C12 C11 N4 109(2) . .
C12 C11 H11 125.7 . .
N4 C11 H11 125.7 . .
C11 C12 N3 108(2) . .
C11 C12 H12 125.9 . .
N3 C12 H12 125.9 . .
C6 C13 N6 105(2) . .
C6 C13 H13 127.6 . .
N6 C13 H13 127.6 . .
N9 C14 C9 113.1(19) . .
N9 C14 H14A 109.0 . .
C9 C14 H14A 109.0 . .
N9 C14 H14B 109.0 . .
C9 C14 H14B 109.0 . .
H14A C14 H14B 107.8 . .
C24 N9 C25 110.2(19) . .
C24 N9 C14 123.0(19) . .
C25 N9 C14 125.1(18) . .
C18 C16 N1 111.4(16) . .
C18 C16 H16 124.3 . .
N1 C16 H16 124.3 . .
N2 C17 N1 104.3(17) . .
N2 C17 H17 127.9 . .
N1 C17 H17 127.9 . .
N2 C18 C16 106.9(17) . .
N2 C18 H18 126.5 . .
C16 C18 H18 126.5 . .
C18 N2 C17 111(2) . .
C18 N2 H2 124.5 . .
C17 N2 H2 124.5 . .
H1WA O1W H1WB 108.9 . .
C20 N8 C19 107.4(16) . .
C21 C19 N8 104.8(19) . .
C21 C19 H19 127.6 . .
N8 C19 H19 127.6 . .
N8 C20 N7 109.0(18) . .
N8 C20 H20 125.5 . .
N7 C20 H20 125.5 . .
N7 C21 C19 111(2) . .
N7 C21 H21 124.5 . .
C19 C21 H21 124.5 . .
C23 N10 C24 107(2) . .
C23 N10 H10 126.6 . .
C24 N10 H10 126.6 . .
N10 C23 C25 108(2) . .
N10 C23 H23 125.8 . .
C25 C23 H23 125.8 . .
N9 C24 N10 107(2) . .
N9 C24 H24 126.6 . .
N10 C24 H24 126.6 . .
N9 C25 C23 106(2) . .
N9 C25 H25 126.8 . .
C23 C25 H25 126.8 . .
C27 C26 C2 133(2) . .
C27 C26 H26A 103.9 . .
C2 C26 H26A 103.9 . .
C27 C26 H26B 103.9 . .
C2 C26 H26B 103.9 . .
H26A C26 H26B 105.4 . .
C7 C27 C26 125(2) . .
C7 C27 H27A 106.0 . .
C26 C27 H27A 106.0 . .
C7 C27 H27B 106.0 . .
C26 C27 H27B 106.0 . .
H27A C27 H27B 106.3 . .

loop_
_geom_bond_atom_site_label_1
_geom_bond_atom_site_label_2
_geom_bond_distance
_geom_bond_site_symmetry_2
O2W H2WA 0.8500 .
O2W H2WB 0.8501 .
As1 O13 1.678(9) .
As1 O8 1.681(9) .
As1 O18 1.687(8) .
As1 O1 1.692(9) .
Mo1 O10 1.698(10) .
Mo1 O11 1.779(9) .
Mo1 O22 1.805(10) .
Mo1 O5 2.094(10) .
Mo1 O12 2.109(9) .
Mo1 O18 2.382(9) .
Mo2 O17 1.705(10) .
Mo2 O2 1.778(9) .
Mo2 O39 1.785(9) .
Mo2 O4 2.060(9) .
Mo2 O28 2.125(9) .
Mo2 O1 2.363(9) .
Mo3 O16 1.702(10) .
Mo3 O20 1.781(10) .
Mo3 O9 1.784(10) .
Mo3 O6 2.103(10) .
Mo3 O28 2.121(9) .
Mo3 O8 2.362(9) .
Mo4 O25 1.699(10) .
Mo4 O26 1.793(10) .
Mo4 O24 1.807(9) .
Mo4 O14 2.028(10) .
Mo4 O12 2.133(9) .
Mo4 O13 2.366(9) .
Mo5 O32 1.685(11) .
Mo5 O36 1.780(9) .
Mo5 O19 1.811(10) .
Mo5 O6 2.089(10) .
Mo5 O21 2.108(9) .
Mo5 O8 2.389(9) .
Mo6 O37 1.689(9) .
Mo6 O3 1.791(9) .
Mo6 O7 1.817(9) .
Mo6 O4 2.074(9) .
Mo6 O21 2.125(9) .
Mo6 O1 2.373(9) .
Mo7 O35 1.718(11) .
Mo7 O38 1.775(10) .
Mo7 O34 1.797(10) .
Mo7 O5 2.063(10) .
Mo7 O33 2.112(10) .
Mo7 O18 2.377(9) .
Mo8 O23 1.677(10) .
Mo8 O15 1.800(10) .
Mo8 O31 1.826(10) .
Mo8 O14 2.092(10) .
Mo8 O33 2.143(10) .
Mo8 O13 2.385(9) .
Cu2 O28 1.808(9) .
Cu2 O21 1.823(9) .
Cu2 O6 1.991(10) .
Cu2 O4 2.060(9) .
Cu1 O33 1.807(10) .
Cu1 O12 1.812(9) .
Cu1 O5 2.011(10) .
Cu1 O14 2.087(10) .
V1 O29 1.573(10) .
V1 O11 1.964(9) .
V1 O7 1.971(10) .
V1 O24 1.993(10) .
V1 O39 2.018(9) .
V1 O1 2.400(9) .
V4 O30 1.598(10) .
V4 O20 1.970(10) .
V4 O2 1.974(10) .
V4 O31 1.980(10) .
V4 O26 2.005(10) .
V4 O13 2.365(9) .
V2 O27 1.604(10) .
V2 O36 1.956(10) .
V2 O3 1.959(10) .
V2 O22 1.989(10) .
V2 O34 2.019(11) .
V2 O18 2.385(9) .
V3 O40 1.596(11) .
V3 O15 1.930(11) .
V3 O38 1.965(10) .
V3 O19 1.989(10) .
V3 O9 2.021(10) .
V3 O8 2.384(9) .
N3 C1 1.32(2) .
N3 C12 1.35(2) .
N3 C10 1.49(3) .
C1 N4 1.30(3) .
C1 H1 0.9300 .
N4 C11 1.41(3) .
C2 N5 1.41(2) .
C2 C26 1.44(3) .
C2 H2A 0.9700 .
C2 H2B 0.9700 .
N6 C3 1.32(3) .
N6 C13 1.36(2) .
N6 H6A 0.8600 .
N7 C21 1.32(3) .
N7 C20 1.35(2) .
N7 C7 1.47(2) .
C3 N5 1.33(2) .
C3 H3 0.9300 .
N1 C16 1.32(2) .
N1 C17 1.39(2) .
N1 C5 1.44(2) .
C4 C5 1.48(2) .
C4 C4 1.49(3) 2_557
C4 H4A 0.9700 .
C4 H4B 0.9700 .
C5 H5A 0.9700 .
C5 H5B 0.9700 .
N5 C6 1.40(3) .
C6 C13 1.34(3) .
C6 H6 0.9300 .
C7 C27 1.42(3) .
C7 H7A 0.9700 .
C7 H7B 0.9700 .
C8 C9 1.51(3) .
C8 C10 1.52(3) .
C8 H8A 0.9700 .
C8 H8B 0.9700 .
C9 C14 1.47(3) .
C9 H9A 0.9700 .
C9 H9B 0.9700 .
C10 H10A 0.9700 .
C10 H10B 0.9700 .
C11 C12 1.25(3) .
C11 H11 0.9300 .
C12 H12 0.9300 .
C13 H13 0.9300 .
C14 N9 1.45(2) .
C14 H14A 0.9700 .
C14 H14B 0.9700 .
N9 C24 1.29(3) .
N9 C25 1.34(3) .
C16 C18 1.32(2) .
C16 H16 0.9300 .
C17 N2 1.37(3) .
C17 H17 0.9300 .
C18 N2 1.30(3) .
C18 H18 0.9300 .
N2 H2 0.8600 .
O1W H1WA 0.8504 .
O1W H1WB 0.8365 .
N8 C20 1.33(2) .
N8 C19 1.41(2) .
C19 C21 1.35(3) .
C19 H19 0.9300 .
C20 H20 0.9300 .
C21 H21 0.9300 .
N10 C23 1.32(3) .
N10 C24 1.40(3) .
N10 H10 0.8600 .
C23 C25 1.34(3) .
C23 H23 0.9300 .
C24 H24 0.9300 .
C25 H25 0.9300 .
C26 C27 1.42(3) .
C26 H26A 0.9700 .
C26 H26B 0.9700 .
C27 H27A 0.9700 .
C27 H27B 0.9700 .

loop_
_geom_hbond_atom_site_label_D
_geom_hbond_atom_site_label_H
_geom_hbond_atom_site_label_A
_geom_hbond_distance_DH
_geom_hbond_distance_HA
_geom_hbond_distance_DA
_geom_hbond_angle_DHA
_geom_hbond_site_symmetry_A
N6 H6A O16 0.86 2.19 2.898(19) 140.1 .
N6 H6A O25 0.86 2.19 2.793(19) 127.5 1_455
N2 H2 O1W 0.86 2.60 3.41(3) 157.0 2_666
O1W H1WA O25 0.85 2.01 2.817(16) 159.4 .
O1W H1WB O17 0.84 2.06 2.871(16) 162.2 1_655
N10 H10 O35 0.86 2.51 3.08(2) 124.8 .
N10 H10 O40 0.86 2.60 3.34(2) 144.5 2_656
O2W H2WA O19 0.85 2.20 2.94(3) 146.1 2_666
